data_7241094
loop_
_publ_author_name
'Sosa-Rivadeneyra, Martha Virginia'
'Perumal, Venkatesan'
'Flores-Manuel, Fermin'
'Bern\`es, Sylvain'
'H\"opfl, Herbert'
'Ceron, Margarita'
'Thamotharan, Subbiah'
'Percino, M. Judith'

_publ_section_title
;
 Quantitative analysis of intermolecular interactions in cocrystals and a
 pair of polymorphous cocrystal hydrates from
 1,4-dihydroquinoxaline-2,3-dione and 1H-benzo[d]imidazol-2(3H)-one with
 2,5-dihydroxy-1,4-benzoquinones: A combined X-ray structure and
 theoretical analysis
;
_journal_name_full CrystEngComm
_journal_paper_doi 10.1039/D0CE01056A
_journal_year 2020
_chemical_formula_moiety 'C6 H4 O4, 2(C7 H6 N2 O)'
_chemical_formula_sum 'C20 H16 N4 O6'
_chemical_formula_weight 408.37
_space_group_crystal_system monoclinic
_space_group_IT_number 14
_space_group_name_Hall '-P 2yn'
_space_group_name_H-M_alt 'P 1 21/n 1'
_atom_sites_solution_hydrogens mixed
_atom_sites_solution_primary dual
_atom_sites_solution_secondary difmap
_audit_creation_date 2018-11-29
_audit_creation_method SHELXL-2018/3
_audit_update_record
;
2020-07-14 deposited with the CCDC.	2020-08-21 downloaded from the CCDC.
;
_cell_angle_alpha 90
_cell_angle_beta 90.109(9)
_cell_angle_gamma 90
_cell_formula_units_Z 2
_cell_length_a 5.2947(6)
_cell_length_b 8.1240(7)
_cell_length_c 20.880(3)
_cell_measurement_reflns_used 11441
_cell_measurement_temperature 295(1)
_cell_measurement_theta_max 25.55
_cell_measurement_theta_min 2.51
_cell_volume 898.13(18)
_computing_cell_refinement 'X-AREA 1.82'
_computing_data_collection 'X-AREA 1.82 (Stoe & Cie, 2018)'
_computing_data_reduction 'X-AREA 1.82'
_computing_molecular_graphics 'XP in SHELXTL-Plus (Sheldrick, 2008) and Mercury (Macrae et al., 2008)'
_computing_publication_material 'PublCif (Westrip, 2010)'
_computing_structure_refinement 'SHELXL-2018/3 (Sheldrick, 2018)'
_computing_structure_solution 'SHELXT-2018/2 (Sheldrick, 2015a)'
_diffrn_ambient_environment air
_diffrn_ambient_temperature 295(1)
_diffrn_detector 'Reverse-biased silicon diode array'
_diffrn_detector_area_resol_mean 5.81
_diffrn_detector_type 'Dectris Pilatus 100K R'
_diffrn_measured_fraction_theta_full 0.999
_diffrn_measured_fraction_theta_max 0.999
_diffrn_measurement_details
;
1140 frames, 120 s/frame, 1 deg./frame, detector distance = 40 mm
;
_diffrn_measurement_device 'Eulerian four-circle diffractometer'
_diffrn_measurement_device_type 'Stoe Stadivari'
_diffrn_measurement_method '\w scans'
_diffrn_measurement_specimen_support Mitegen
_diffrn_radiation_collimation '0.6 mm diameter'
_diffrn_radiation_monochromator 'Graded multilayer mirror'
_diffrn_radiation_polarisn_norm -90
_diffrn_radiation_probe x-ray
_diffrn_radiation_type AgK\a
_diffrn_radiation_wavelength 0.56083
_diffrn_reflns_av_R_equivalents 0.0698
_diffrn_reflns_av_unetI/netI 0.0352
_diffrn_reflns_Laue_measured_fraction_full 0.999
_diffrn_reflns_Laue_measured_fraction_max 0.999
_diffrn_reflns_limit_h_max 6
_diffrn_reflns_limit_h_min -6
_diffrn_reflns_limit_k_max 10
_diffrn_reflns_limit_k_min -10
_diffrn_reflns_limit_l_max 26
_diffrn_reflns_limit_l_min -26
_diffrn_reflns_number 19443
_diffrn_reflns_point_group_measured_fraction_full 0.999
_diffrn_reflns_point_group_measured_fraction_max 0.999
_diffrn_reflns_theta_full 19.664
_diffrn_reflns_theta_max 21.000
_diffrn_reflns_theta_min 2.507
_diffrn_source 'Sealed X-ray tube'
_diffrn_source_current 0.600
_diffrn_source_power 0.039
_diffrn_source_type 'Axo Astix-f Microfocus source'
_diffrn_source_voltage 65
_exptl_absorpt_coefficient_mu 0.070
_exptl_absorpt_correction_T_max 1.0000
_exptl_absorpt_correction_T_min 0.3515
_exptl_absorpt_correction_type multi-scan
_exptl_absorpt_process_details 'X-AREA 1.82 (Stoe & Cie, 2018)'
_exptl_crystal_colour orange
_exptl_crystal_density_diffrn 1.510
_exptl_crystal_description block
_exptl_crystal_F_000 424
_exptl_crystal_recrystallization_method
;
Re-cristallisation from solvent: Acetonitrile
;
_exptl_crystal_size_max 0.200
_exptl_crystal_size_mid 0.150
_exptl_crystal_size_min 0.100
_refine_diff_density_max 0.151
_refine_diff_density_min -0.189
_refine_diff_density_rms 0.044
_refine_ls_extinction_method none
_refine_ls_goodness_of_fit_ref 0.906
_refine_ls_hydrogen_treatment mixed
_refine_ls_matrix_type full
_refine_ls_number_constraints 0
_refine_ls_number_parameters 146
_refine_ls_number_reflns 1966
_refine_ls_number_restraints 0
_refine_ls_restrained_S_all 0.906
_refine_ls_R_factor_all 0.0574
_refine_ls_R_factor_gt 0.0398
_refine_ls_shift/su_max 0.000
_refine_ls_shift/su_mean 0.000
_refine_ls_structure_factor_coef Fsqd
_refine_ls_weighting_details 'w=1/[\s^2^(Fo^2^)+(0.0637P)^2^] where P=(Fo^2^+2Fc^2^)/3'
_refine_ls_weighting_scheme calc
_refine_ls_wR_factor_gt 0.0938
_refine_ls_wR_factor_ref 0.1021
_reflns_Friedel_coverage 0.000
_reflns_number_gt 1410
_reflns_number_total 1966
_reflns_threshold_expression 'I > 2\s(I)'
_cod_data_source_file d0ce01056a2.cif
_cod_data_source_block III
_cod_original_cell_volume 898.13(17)
_cod_original_sg_symbol_H-M 'P 21/n'
_cod_database_code 7241094
_shelx_shelxl_version_number 2018/3
_shelx_estimated_absorpt_t_min 0.986
_shelx_estimated_absorpt_t_max 0.993

loop_
_space_group_symop_operation_xyz
'x, y, z'
'-x+1/2, y+1/2, -z+1/2'
'-x, -y, -z'
'x-1/2, -y-1/2, z-1/2'

loop_
_atom_site_label
_atom_site_type_symbol
_atom_site_fract_x
_atom_site_fract_y
_atom_site_fract_z
_atom_site_U_iso_or_equiv
_atom_site_adp_type
_atom_site_occupancy
_atom_site_site_symmetry_order
_atom_site_calc_flag
_atom_site_refinement_flags_posn
_atom_site_refinement_flags_adp
_atom_site_refinement_flags_occupancy
_atom_site_disorder_assembly
_atom_site_disorder_group
O1 O 0.2703(3) 0.1332(2) 0.01845(8) 0.0573(4) Uani 1 1 d . . . . .
O3 O 0.7055(3) 0.3438(2) 0.08172(8) 0.0575(4) Uani 1 1 d . . . . .
O4 O 0.6165(3) 0.3007(2) -0.04369(9) 0.0581(5) Uani 1 1 d . . . . .
H4O H 0.538(5) 0.252(4) -0.0074(17) 0.087 Uiso 1 1 d . U . . .
N1 N -0.0056(4) -0.0035(3) 0.08634(9) 0.0473(4) Uani 1 1 d . . . . .
H1N H -0.120(5) -0.051(3) 0.0499(13) 0.071 Uiso 1 1 d . U . . .
H2N H 0.440(5) 0.218(4) 0.1317(14) 0.071 Uiso 1 1 d . U . . .
N2 N 0.2990(4) 0.1421(2) 0.13027(9) 0.0485(5) Uani 1 1 d . . . . .
C1 C 0.1970(4) 0.0941(3) 0.07312(11) 0.0461(5) Uani 1 1 d . . . . .
C3 C 0.1599(4) 0.0774(3) 0.18050(11) 0.0440(5) Uani 1 1 d . . . . .
C4 C 0.1815(4) 0.0922(3) 0.24603(11) 0.0499(5) Uani 1 1 d . . . . .
H4 H 0.309863 0.154174 0.264593 0.060 Uiso 1 1 calc R U . . .
C5 C 0.0050(5) 0.0115(3) 0.28296(11) 0.0515(6) Uani 1 1 d . . . . .
H5 H 0.013851 0.020063 0.327321 0.062 Uiso 1 1 calc R U . . .
C6 C -0.1865(5) -0.0829(3) 0.25530(12) 0.0528(6) Uani 1 1 d . . . . .
H6 H -0.301055 -0.137301 0.281549 0.063 Uiso 1 1 calc R U . . .
C7 C -0.2091(5) -0.0969(3) 0.18942(11) 0.0515(6) Uani 1 1 d . . . . .
H7 H -0.337730 -0.158588 0.170836 0.062 Uiso 1 1 calc R U . . .
C8 C -0.0332(4) -0.0157(3) 0.15253(11) 0.0432(5) Uani 1 1 d . . . . .
C9 C 1.0433(4) 0.5267(3) 0.06752(11) 0.0493(5) Uani 1 1 d . . . . .
H9 H 1.067131 0.543079 0.111198 0.059 Uiso 1 1 calc R U . . .
C10 C 0.8444(4) 0.4200(3) 0.04557(11) 0.0438(5) Uani 1 1 d . . . . .
C11 C 0.8058(4) 0.3976(3) -0.02557(10) 0.0441(5) Uani 1 1 d . . . . .

loop_
_atom_site_aniso_label
_atom_site_aniso_U_11
_atom_site_aniso_U_22
_atom_site_aniso_U_33
_atom_site_aniso_U_23
_atom_site_aniso_U_13
_atom_site_aniso_U_12
O1 0.0668(10) 0.0631(10) 0.0420(9) 0.0018(7) 0.0018(8) -0.0187(9)
O3 0.0596(9) 0.0670(10) 0.0459(9) 0.0031(8) 0.0091(9) -0.0154(8)
O4 0.0613(10) 0.0696(12) 0.0433(9) 0.0010(8) -0.0008(8) -0.0230(9)
N1 0.0524(9) 0.0509(10) 0.0388(10) 0.0001(9) 0.0008(10) -0.0112(8)
N2 0.0509(10) 0.0560(11) 0.0386(11) 0.0021(8) -0.0016(9) -0.0120(9)
C1 0.0515(11) 0.0457(11) 0.0411(13) -0.0010(9) -0.0001(11) -0.0047(10)
C3 0.0479(12) 0.0444(12) 0.0398(13) 0.0036(9) 0.0010(10) -0.0001(10)
C4 0.0529(12) 0.0528(13) 0.0440(13) 0.0018(10) -0.0033(12) -0.0050(11)
C5 0.0579(13) 0.0557(14) 0.0408(12) 0.0037(12) 0.0024(12) 0.0039(11)
C6 0.0544(13) 0.0569(14) 0.0471(14) 0.0074(11) 0.0065(12) -0.0011(11)
C7 0.0491(11) 0.0523(14) 0.0531(14) 0.0021(11) 0.0010(12) -0.0067(10)
C8 0.0462(11) 0.0424(12) 0.0410(12) 0.0022(10) 0.0003(10) -0.0005(10)
C9 0.0545(12) 0.0575(14) 0.0358(11) 0.0005(10) -0.0006(10) -0.0100(10)
C10 0.0452(11) 0.0456(12) 0.0406(12) 0.0029(10) 0.0049(10) 0.0012(9)
C11 0.0464(10) 0.0442(11) 0.0417(12) -0.0009(9) -0.0009(10) -0.0033(10)

loop_
_atom_type_symbol
_atom_type_description
_atom_type_scat_dispersion_real
_atom_type_scat_dispersion_imag
_atom_type_scat_source
C C 0.0015 0.0009 'International Tables Vol C Tables 4.2.6.8 and 6.1.1.4'
H H 0.0000 0.0000 'International Tables Vol C Tables 4.2.6.8 and 6.1.1.4'
N N 0.0030 0.0019 'International Tables Vol C Tables 4.2.6.8 and 6.1.1.4'
O O 0.0056 0.0036 'International Tables Vol C Tables 4.2.6.8 and 6.1.1.4'

loop_
_geom_angle_atom_site_label_1
_geom_angle_atom_site_label_2
_geom_angle_atom_site_label_3
_geom_angle
_geom_angle_site_symmetry_1
_geom_angle_site_symmetry_3
_geom_angle_publ_flag
C11 O4 H4O 110.5(18) . . ?
C1 N1 C8 109.05(19) . . ?
C1 N1 H1N 121.7(14) . . ?
C8 N1 H1N 129.1(14) . . ?
C1 N2 C3 110.05(19) . . ?
C1 N2 H2N 120.8(18) . . ?
C3 N2 H2N 129.0(18) . . ?
O1 C1 N1 125.4(2) . . ?
O1 C1 N2 127.1(2) . . ?
N1 C1 N2 107.42(19) . . ?
C4 C3 N2 132.4(2) . . ?
C4 C3 C8 121.4(2) . . ?
N2 C3 C8 106.16(19) . . ?
C3 C4 C5 117.3(2) . . ?
C3 C4 H4 121.3 . . ?
C5 C4 H4 121.3 . . ?
C4 C5 C6 121.5(2) . . ?
C4 C5 H5 119.2 . . ?
C6 C5 H5 119.2 . . ?
C7 C6 C5 121.1(2) . . ?
C7 C6 H6 119.4 . . ?
C5 C6 H6 119.4 . . ?
C8 C7 C6 117.3(2) . . ?
C8 C7 H7 121.3 . . ?
C6 C7 H7 121.3 . . ?
C7 C8 N1 131.4(2) . . ?
C7 C8 C3 121.3(2) . . ?
N1 C8 C3 107.3(2) . . ?
C11 C9 C10 120.5(2) 3_765 . ?
C11 C9 H9 119.8 3_765 . ?
C10 C9 H9 119.8 . . ?
O3 C10 C9 123.3(2) . . ?
O3 C10 C11 117.8(2) . . ?
C9 C10 C11 118.9(2) . . ?
O4 C11 C9 122.5(2) . 3_765 ?
O4 C11 C10 116.86(19) . . ?
C9 C11 C10 120.6(2) 3_765 . ?

loop_
_geom_bond_atom_site_label_1
_geom_bond_atom_site_label_2
_geom_bond_distance
_geom_bond_site_symmetry_2
_geom_bond_publ_flag
O1 C1 1.247(3) . ?
O3 C10 1.223(3) . ?
O4 C11 1.329(3) . ?
O4 H4O 0.95(3) . ?
N1 C1 1.363(3) . ?
N1 C8 1.394(3) . ?
N1 H1N 1.05(3) . ?
N2 C1 1.366(3) . ?
N2 C3 1.386(3) . ?
N2 H2N 0.97(3) . ?
C3 C4 1.378(3) . ?
C3 C8 1.399(3) . ?
C4 C5 1.378(3) . ?
C4 H4 0.9300 . ?
C5 C6 1.396(4) . ?
C5 H5 0.9300 . ?
C6 C7 1.385(3) . ?
C6 H6 0.9300 . ?
C7 C8 1.377(3) . ?
C7 H7 0.9300 . ?
C9 C11 1.337(3) 3_765 ?
C9 C10 1.439(3) . ?
C9 H9 0.9300 . ?
C10 C11 1.510(3) . ?

loop_
_geom_hbond_atom_site_label_D
_geom_hbond_atom_site_label_H
_geom_hbond_atom_site_label_A
_geom_hbond_distance_DH
_geom_hbond_distance_HA
_geom_hbond_distance_DA
_geom_hbond_angle_DHA
_geom_hbond_site_symmetry_A
_geom_hbond_publ_flag
N2 H2N O3 0.97(3) 2.03(3) 2.890(3) 147(2) . yes
O4 H4O O1 0.95(3) 1.80(3) 2.627(2) 144(3) . yes
O4 H4O O3 0.95(3) 2.19(3) 2.683(2) 111(2) . yes
N1 H1N O1 1.05(3) 1.76(3) 2.802(2) 171(2) 3 yes
C5 H5 O3 0.93 2.65 3.331(3) 130.7 2_545 yes

loop_
_geom_torsion_atom_site_label_1
_geom_torsion_atom_site_label_2
_geom_torsion_atom_site_label_3
_geom_torsion_atom_site_label_4
_geom_torsion
_geom_torsion_site_symmetry_1
_geom_torsion_site_symmetry_2
_geom_torsion_site_symmetry_3
_geom_torsion_site_symmetry_4
_geom_torsion_publ_flag
C8 N1 C1 O1 -178.3(2) . . . . ?
C8 N1 C1 N2 0.6(3) . . . . ?
C3 N2 C1 O1 178.0(2) . . . . ?
C3 N2 C1 N1 -0.8(2) . . . . ?
C1 N2 C3 C4 -178.4(3) . . . . ?
C1 N2 C3 C8 0.8(2) . . . . ?
N2 C3 C4 C5 179.1(2) . . . . ?
C8 C3 C4 C5 0.0(4) . . . . ?
C3 C4 C5 C6 0.6(4) . . . . ?
C4 C5 C6 C7 -1.0(4) . . . . ?
C5 C6 C7 C8 0.8(4) . . . . ?
C6 C7 C8 N1 -179.1(2) . . . . ?
C6 C7 C8 C3 -0.2(4) . . . . ?
C1 N1 C8 C7 178.9(2) . . . . ?
C1 N1 C8 C3 -0.1(3) . . . . ?
C4 C3 C8 C7 -0.2(4) . . . . ?
N2 C3 C8 C7 -179.5(2) . . . . ?
C4 C3 C8 N1 178.9(2) . . . . ?
N2 C3 C8 N1 -0.4(3) . . . . ?
C11 C9 C10 O3 177.8(2) 3_765 . . . ?
C11 C9 C10 C11 -1.1(4) 3_765 . . . ?
O3 C10 C11 O4 2.4(3) . . . . ?
C9 C10 C11 O4 -178.59(19) . . . . ?
O3 C10 C11 C9 -177.8(2) . . . 3_765 ?
C9 C10 C11 C9 1.1(4) . . . 3_765 ?
